data_4510883
loop_
_publ_author_name
'Croitor, Lilia'
'Coropceanu, Eduard B.'
'Chisca, Diana'
'Baca, Svetlana G.'
'van Leusen, Jan'
'K\"ogerler, Paul'
'Bourosh, Polina'
'Kravtsov, Victor Ch.'
'Grabco, Daria'
'Pyrtsac, Constantin'
'Fonari, Marina S.'

_publ_section_title
;
 Effects of Anion and Bipyridyl Bridging Ligand Identity on the Co(II)
 Coordination Networks
;
_journal_issue 6
_journal_name_full 'Crystal Growth &amp; Design'
_journal_page_first 3015
_journal_paper_doi 10.1021/cg500646r
_journal_volume 14
_journal_year 2014
_chemical_formula_moiety 'C43 H42 Co2 F12 N7 O15'
_chemical_formula_sum 'C43 H42 Co2 F12 N7 O15'
_chemical_formula_weight 1242.70
_chemical_name_systematic
; 
 ? 
;
_space_group_IT_number 2
_symmetry_cell_setting triclinic
_symmetry_space_group_name_Hall '-P 1'
_symmetry_space_group_name_H-M 'P -1'
_atom_sites_solution_hydrogens geom
_atom_sites_solution_primary direct
_atom_sites_solution_secondary difmap
_audit_creation_method SHELXL-97
_cell_angle_alpha 103.125(4)
_cell_angle_beta 91.599(3)
_cell_angle_gamma 104.590(3)
_cell_formula_units_Z 2
_cell_length_a 11.4430(4)
_cell_length_b 11.8242(6)
_cell_length_c 21.1005(8)
_cell_measurement_reflns_used 2550
_cell_measurement_temperature 293(2)
_cell_measurement_theta_max 29.0544
_cell_measurement_theta_min 2.8294
_cell_volume 2679.8(2)
_computing_cell_refinement
;
CrysAlisPro, Agilent Technologies,
Version 1.171.35.21b (release 03-02-2012 CrysAlis171 .NET)
(compiled Feb  3 2012,10:37:01)
;
_computing_data_collection
;
CrysAlisPro, Agilent Technologies,
Version 1.171.35.21b (release 03-02-2012 CrysAlis171 .NET)
(compiled Feb  3 2012,10:37:01)
;
_computing_data_reduction
;
CrysAlisPro, Agilent Technologies,
Version 1.171.35.21b (release 03-02-2012 CrysAlis171 .NET)
(compiled Feb  3 2012,10:37:01)
;
_computing_structure_refinement 'SHELXL-97 (Sheldrick, 2008)'
_computing_structure_solution 'SHELXS-97 (Sheldrick, 2008)'
_diffrn_ambient_temperature 293(2)
_diffrn_measured_fraction_theta_full 0.995
_diffrn_measured_fraction_theta_max 0.995
_diffrn_measurement_device_type 'Xcalibur, Eos'
_diffrn_measurement_method '\w scans'
_diffrn_radiation_monochromator graphite
_diffrn_radiation_source 'fine-focus sealed tube'
_diffrn_radiation_type MoK\a
_diffrn_radiation_wavelength 0.71073
_diffrn_reflns_av_R_equivalents 0.0464
_diffrn_reflns_av_sigmaI/netI 0.1112
_diffrn_reflns_limit_h_max 13
_diffrn_reflns_limit_h_min -13
_diffrn_reflns_limit_k_max 11
_diffrn_reflns_limit_k_min -14
_diffrn_reflns_limit_l_max 25
_diffrn_reflns_limit_l_min -20
_diffrn_reflns_number 15228
_diffrn_reflns_theta_full 25.00
_diffrn_reflns_theta_max 25.00
_diffrn_reflns_theta_min 2.84
_exptl_absorpt_coefficient_mu 0.730
_exptl_absorpt_correction_T_max 1.00000
_exptl_absorpt_correction_T_min 0.97428
_exptl_absorpt_correction_type multi-scan
_exptl_absorpt_process_details
;
CrysAlisPro, Agilent Technologies,
Version 1.171.35.21b (release 03-02-2012 CrysAlis171 .NET)
(compiled Feb  3 2012,10:37:01)
Empirical absorption correction using spherical harmonics,
 implemented in SCALE3 ABSPACK scaling algorithm.
;
_exptl_crystal_colour orange
_exptl_crystal_density_diffrn 1.540
_exptl_crystal_density_method 'not measured'
_exptl_crystal_description prism
_exptl_crystal_F_000 1262
_exptl_crystal_size_max 0.3
_exptl_crystal_size_mid 0.1
_exptl_crystal_size_min 0.04
_refine_diff_density_max 0.571
_refine_diff_density_min -0.393
_refine_diff_density_rms 0.075
_refine_ls_extinction_method none
_refine_ls_goodness_of_fit_ref 0.999
_refine_ls_hydrogen_treatment mixed
_refine_ls_matrix_type full
_refine_ls_number_parameters 802
_refine_ls_number_reflns 9382
_refine_ls_number_restraints 57
_refine_ls_restrained_S_all 1.030
_refine_ls_R_factor_all 0.1387
_refine_ls_R_factor_gt 0.0729
_refine_ls_shift/su_max 0.004
_refine_ls_shift/su_mean 0.000
_refine_ls_structure_factor_coef Fsqd
_refine_ls_weighting_details 'calc w=1/[\s^2^(Fo^2^)+(0.0668P)^2^+0.0000P] where P=(Fo^2^+2Fc^2^)/3'
_refine_ls_weighting_scheme calc
_refine_ls_wR_factor_gt 0.1436
_refine_ls_wR_factor_ref 0.1724
_reflns_number_gt 5446
_reflns_number_total 9382
_reflns_threshold_expression >2sigma(I)
_cod_data_source_file cg500646r_si_001.cif
_cod_data_source_block comp_2
_cod_depositor_comments 'Adding full bibliography for 4510882--4510886.cif.'
_cod_original_cell_volume 2679.75(19)
_cod_database_code 4510883

loop_
_symmetry_equiv_pos_as_xyz
'x, y, z'
'-x, -y, -z'

loop_
_atom_site_label
_atom_site_type_symbol
_atom_site_fract_x
_atom_site_fract_y
_atom_site_fract_z
_atom_site_U_iso_or_equiv
_atom_site_adp_type
_atom_site_occupancy
_atom_site_symmetry_multiplicity
_atom_site_calc_flag
_atom_site_refinement_flags
_atom_site_disorder_assembly
_atom_site_disorder_group
Co1 Co -0.17980(5) 0.89066(7) 0.34455(3) 0.0345(2) Uani 1 1 d D . .
Co2 Co 0.62273(6) 0.27302(7) 0.15664(3) 0.0373(2) Uani 1 1 d . . .
F1 F 0.8201(10) 0.6208(14) 0.0599(7) 0.242(7) Uani 0.788(11) 1 d PD A 1
F2 F 0.6667(12) 0.6822(8) 0.0835(4) 0.178(5) Uani 0.788(11) 1 d PD A 1
F3 F 0.6480(11) 0.5240(8) 0.0116(4) 0.172(5) Uani 0.788(11) 1 d PD A 1
F1A F 0.783(4) 0.524(3) 0.026(2) 0.242(7) Uani 0.212(11) 1 d PD A 2
F2A F 0.773(3) 0.698(2) 0.0817(19) 0.178(5) Uani 0.212(11) 1 d PD A 2
F3A F 0.574(2) 0.550(3) 0.0444(14) 0.172(5) Uani 0.212(11) 1 d PD A 2
F4 F 0.6817(4) 0.7380(6) 0.6119(3) 0.149(3) Uani 1 1 d . . .
F5 F 0.7119(5) 0.6397(6) 0.5237(3) 0.163(3) Uani 1 1 d . . .
F6 F 0.6866(4) 0.8064(6) 0.5287(3) 0.154(3) Uani 1 1 d . . .
F7 F 0.7431(16) 0.2011(15) 0.4563(4) 0.183(7) Uani 0.776(12) 1 d P B 1
F8 F 0.6029(10) 0.2662(16) 0.4761(5) 0.197(7) Uani 0.776(12) 1 d P B 1
F9 F 0.7657(11) 0.3768(10) 0.4741(4) 0.158(5) Uani 0.776(12) 1 d P B 1
F7A F 0.622(5) 0.356(4) 0.4721(15) 0.183(7) Uani 0.224(12) 1 d P B 2
F8A F 0.824(3) 0.296(6) 0.4438(17) 0.197(7) Uani 0.224(12) 1 d P B 2
F9A F 0.654(5) 0.179(5) 0.4502(19) 0.158(5) Uani 0.224(12) 1 d P B 2
O1 O 0.6531(3) 0.4050(4) 0.10295(18) 0.0459(10) Uani 1 1 d . . .
O2 O 0.7265(4) 0.5799(4) 0.1781(2) 0.0682(13) Uani 1 1 d . . .
O3 O 0.9200(4) 0.7846(4) 0.6250(2) 0.0716(14) Uani 1 1 d . . .
O4 O 0.9255(3) 0.8585(4) 0.53568(18) 0.0567(12) Uani 1 1 d . . .
O5 O 0.6859(3) 0.1852(4) 0.33124(19) 0.0545(11) Uani 1 1 d . . .
O6 O 0.6220(7) 0.3499(6) 0.3609(3) 0.129(3) Uani 1 1 d . . .
O1W O -0.2258(3) 0.7162(4) 0.35714(17) 0.0459(10) Uani 1 1 d D . .
O2W O -0.2036(3) 0.8210(4) 0.24180(16) 0.0437(10) Uani 1 1 d D . .
O3W O -0.1364(3) 1.0636(4) 0.32766(18) 0.0459(10) Uani 1 1 d D . .
O4W O -0.1477(3) 0.9702(4) 0.44620(17) 0.0415(10) Uani 1 1 d D . .
O5W O 0.6626(3) 0.3957(4) 0.24560(18) 0.0495(11) Uani 1 1 d D . .
O6W O 0.5883(3) 0.1319(4) 0.20580(17) 0.0501(11) Uani 1 1 d D . .
O7W O 0.5774(4) 0.1381(4) 0.07004(17) 0.0586(12) Uani 1 1 d D . .
N1 N 0.0106(3) 0.8913(4) 0.3462(2) 0.0360(11) Uani 1 1 d . . .
N2 N 0.6319(3) 0.8961(4) 0.34856(19) 0.0354(11) Uani 1 1 d . . .
N3 N 0.8137(3) 0.2768(4) 0.1561(2) 0.0411(12) Uani 1 1 d . . .
N4 N 1.4338(4) 0.2719(5) 0.1580(2) 0.0432(12) Uani 1 1 d . . .
N5 N -0.0845(5) 0.5611(6) 0.3027(3) 0.0760(18) Uani 1 1 d . . .
N6 N 0.5382(5) 0.5914(5) 0.3275(4) 0.0742(18) Uani 1 1 d . . .
N7 N 0.8998(7) 0.9282(6) 0.1471(3) 0.0769(18) Uani 1 1 d . . .
C1 C 0.0630(4) 0.8503(5) 0.3902(2) 0.0382(14) Uani 1 1 d . . .
H1 H 0.0153 0.8187 0.4203 0.046 Uiso 1 1 calc R . .
C2 C 0.1842(4) 0.8521(5) 0.3935(2) 0.0351(14) Uani 1 1 d . . .
H2 H 0.2158 0.8212 0.4248 0.042 Uiso 1 1 calc R . .
C3 C 0.2590(4) 0.9001(5) 0.3500(2) 0.0270(11) Uani 1 1 d . . .
C4 C 0.2046(4) 0.9447(6) 0.3047(2) 0.0427(15) Uani 1 1 d . . .
H4 H 0.2503 0.9781 0.2745 0.051 Uiso 1 1 calc R . .
C5 C 0.0831(4) 0.9393(5) 0.3048(2) 0.0388(14) Uani 1 1 d . . .
H5 H 0.0493 0.9707 0.2745 0.047 Uiso 1 1 calc R . .
C6 C 0.3882(4) 0.9009(5) 0.3503(2) 0.0302(12) Uani 1 1 d . . .
C7 C 0.4476(4) 0.8998(5) 0.2945(2) 0.0384(14) Uani 1 1 d . . .
H7 H 0.4064 0.9004 0.2560 0.046 Uiso 1 1 calc R . .
C8 C 0.5671(4) 0.8980(6) 0.2951(2) 0.0418(15) Uani 1 1 d . . .
H8 H 0.6048 0.8981 0.2566 0.050 Uiso 1 1 calc R . .
C9 C 0.5760(4) 0.8989(6) 0.4023(2) 0.0463(17) Uani 1 1 d . . .
H9 H 0.6195 0.8989 0.4402 0.056 Uiso 1 1 calc R . .
C10 C 0.4567(4) 0.9018(6) 0.4057(2) 0.0454(16) Uani 1 1 d . . .
H10 H 0.4221 0.9043 0.4452 0.054 Uiso 1 1 calc R . .
C11 C 0.8804(5) 0.3064(6) 0.1090(3) 0.0516(17) Uani 1 1 d . . .
H11 H 0.8441 0.3277 0.0751 0.062 Uiso 1 1 calc R . .
C12 C 1.0009(5) 0.3070(6) 0.1079(3) 0.0500(17) Uani 1 1 d . . .
H12 H 1.0436 0.3285 0.0737 0.060 Uiso 1 1 calc R . .
C13 C 1.0593(4) 0.2757(5) 0.1575(2) 0.0387(14) Uani 1 1 d . . .
C14 C 0.9896(4) 0.2476(6) 0.2073(3) 0.0456(16) Uani 1 1 d . . .
H14 H 1.0233 0.2269 0.2423 0.055 Uiso 1 1 calc R . .
C15 C 0.8696(5) 0.2505(6) 0.2046(3) 0.0488(16) Uani 1 1 d . . .
H15 H 0.8251 0.2328 0.2389 0.059 Uiso 1 1 calc R . .
C16 C 1.1874(4) 0.2741(5) 0.1573(2) 0.0356(13) Uani 1 1 d . . .
C17 C 1.2532(5) 0.2856(6) 0.1046(3) 0.0569(19) Uani 1 1 d . . .
H17 H 1.2160 0.2955 0.0673 0.068 Uiso 1 1 calc R . .
C18 C 1.3733(5) 0.2829(6) 0.1056(3) 0.0549(19) Uani 1 1 d . . .
H18 H 1.4136 0.2888 0.0683 0.066 Uiso 1 1 calc R . .
C19 C 1.3717(5) 0.2623(6) 0.2097(3) 0.0466(16) Uani 1 1 d . . .
H19 H 1.4119 0.2547 0.2468 0.056 Uiso 1 1 calc R . .
C20 C 1.2517(4) 0.2628(6) 0.2118(3) 0.0444(15) Uani 1 1 d . . .
H20 H 1.2134 0.2557 0.2495 0.053 Uiso 1 1 calc R . .
C21 C 0.6932(5) 0.5158(6) 0.1226(3) 0.0476(15) Uani 1 1 d . A .
C22 C 0.7029(10) 0.5813(9) 0.0699(5) 0.122(4) Uani 1 1 d D . .
C23 C -0.0111(6) 0.5971(7) 0.2598(3) 0.069(2) Uani 1 1 d . . .
H23 H -0.0420 0.6272 0.2279 0.083 Uiso 1 1 calc R . .
C24 C 0.1063(5) 0.5932(6) 0.2592(3) 0.0558(17) Uani 1 1 d . . .
H24 H 0.1531 0.6197 0.2274 0.067 Uiso 1 1 calc R . .
C25 C 0.1562(5) 0.5497(5) 0.3060(3) 0.0448(15) Uani 1 1 d . . .
C26 C 0.0791(5) 0.5041(6) 0.3478(3) 0.0602(19) Uani 1 1 d . . .
H26 H 0.1057 0.4663 0.3773 0.072 Uiso 1 1 calc R . .
C27 C -0.0380(5) 0.5145(8) 0.3461(4) 0.082(3) Uani 1 1 d . . .
H27 H -0.0873 0.4875 0.3769 0.099 Uiso 1 1 calc R . .
C28 C 0.2875(5) 0.5560(5) 0.3109(3) 0.0430(14) Uani 1 1 d . . .
C29 C 0.3600(5) 0.5759(6) 0.2617(3) 0.0611(19) Uani 1 1 d . . .
H29 H 0.3257 0.5794 0.2219 0.073 Uiso 1 1 calc R . .
C30 C 0.4824(6) 0.5905(7) 0.2707(4) 0.072(2) Uani 1 1 d . . .
H30 H 0.5288 0.6002 0.2358 0.086 Uiso 1 1 calc R . .
C31 C 0.4676(6) 0.5681(7) 0.3737(4) 0.078(2) Uani 1 1 d . . .
H31 H 0.5038 0.5629 0.4126 0.093 Uiso 1 1 calc R . .
C32 C 0.3454(5) 0.5510(6) 0.3684(3) 0.061(2) Uani 1 1 d . . .
H32 H 0.3008 0.5360 0.4032 0.073 Uiso 1 1 calc R . .
C33 C 0.8293(7) 0.9597(7) 0.1070(3) 0.072(2) Uani 1 1 d . . .
H33 H 0.7519 0.9623 0.1183 0.086 Uiso 1 1 calc R . .
C34 C 0.8649(6) 0.9890(7) 0.0495(3) 0.071(2) Uani 1 1 d . . .
H34 H 0.8124 1.0118 0.0234 0.086 Uiso 1 1 calc R . .
C35 C 0.9785(6) 0.9844(6) 0.0307(3) 0.0580(18) Uani 1 1 d . . .
C36 C 1.0500(7) 0.9512(8) 0.0723(3) 0.088(3) Uani 1 1 d . . .
H36 H 1.1278 0.9471 0.0624 0.106 Uiso 1 1 calc R . .
C37 C 1.0075(9) 0.9238(9) 0.1287(4) 0.104(3) Uani 1 1 d . . .
H37 H 1.0582 0.9007 0.1556 0.125 Uiso 1 1 calc R . .
C38 C 0.8751(5) 0.8026(6) 0.5747(3) 0.0540(17) Uani 1 1 d . . .
C39 C 0.7385(7) 0.7477(9) 0.5597(4) 0.085(3) Uani 1 1 d . . .
C40 C 0.6642(6) 0.2684(7) 0.3704(3) 0.0612(19) Uani 1 1 d . B .
C41 C 0.6973(12) 0.2793(10) 0.4429(4) 0.092(3) Uani 1 1 d . . .
C42 C 0.6408(8) 0.1006(9) 0.8938(5) 0.065(3) Uani 0.792(6) 1 d PD C 1
C43 C 0.7013(12) 0.2331(10) 0.9011(5) 0.090(3) Uani 0.792(6) 1 d PD C 1
O7 O 0.6279(5) 0.0380(6) 0.8376(3) 0.077(2) Uani 0.792(6) 1 d P C 1
O8 O 0.6203(7) 0.0658(7) 0.9439(3) 0.083(2) Uani 0.792(6) 1 d P C 1
F10 F 0.7869(9) 0.2430(8) 0.8598(4) 0.153(4) Uani 0.792(6) 1 d PD C 1
F11 F 0.7573(12) 0.2804(9) 0.9594(5) 0.171(6) Uani 0.792(6) 1 d PD C 1
F12 F 0.6415(9) 0.3075(9) 0.8892(6) 0.177(4) Uani 0.792(6) 1 d PD C 1
C42A C 0.579(3) 0.109(4) 0.898(2) 0.065(3) Uani 0.208(6) 1 d PD C 2
C43A C 0.695(3) 0.206(3) 0.908(2) 0.090(3) Uani 0.208(6) 1 d PD C 2
O7A O 0.552(3) 0.086(3) 0.9378(13) 0.077(2) Uani 0.208(6) 1 d P C 2
O8A O 0.523(2) 0.090(2) 0.8507(10) 0.083(2) Uani 0.208(6) 1 d P C 2
F10A F 0.643(2) 0.297(3) 0.949(2) 0.154(15) Uani 0.208(6) 1 d PD C 2
F11A F 0.699(4) 0.272(4) 0.8562(14) 0.171(6) Uani 0.208(6) 1 d PD C 2
F12A F 0.8171(17) 0.2764(13) 0.9330(14) 0.17(2) Uani 0.208(6) 1 d PD C 2
H1W1 H -0.1871 0.6661 0.3320 0.257 Uiso 1 1 d RD . .
H2W1 H -0.2976 0.6975 0.3758 0.257 Uiso 1 1 d RD . .
H2W2 H -0.221(11) 0.745(2) 0.227(5) 0.257 Uiso 1 1 d D . .
H1W2 H -0.163(10) 0.867(8) 0.220(5) 0.257 Uiso 1 1 d D . .
H1W3 H -0.198(6) 1.092(10) 0.332(6) 0.257 Uiso 1 1 d D . .
H2W3 H -0.069(5) 1.111(8) 0.347(5) 0.257 Uiso 1 1 d D . .
H1W4 H -0.150(11) 0.913(7) 0.465(5) 0.257 Uiso 1 1 d D . .
H2W4 H -0.092(8) 1.035(6) 0.459(6) 0.257 Uiso 1 1 d D . .
H2W5 H 0.665(11) 0.470(3) 0.251(6) 0.257 Uiso 1 1 d D . .
H1W5 H 0.641(11) 0.363(10) 0.277(4) 0.257 Uiso 1 1 d D . .
H1W6 H 0.513(4) 0.091(10) 0.200(5) 0.257 Uiso 1 1 d D . .
H2W6 H 0.622(8) 0.140(12) 0.244(3) 0.257 Uiso 1 1 d D . .
H1W7 H 0.513(7) 0.082(9) 0.071(5) 0.257 Uiso 1 1 d D . .
H2W7 H 0.600(10) 0.139(11) 0.032(3) 0.257 Uiso 1 1 d D . .

loop_
_atom_site_aniso_label
_atom_site_aniso_U_11
_atom_site_aniso_U_22
_atom_site_aniso_U_33
_atom_site_aniso_U_23
_atom_site_aniso_U_13
_atom_site_aniso_U_12
Co1 0.0242(4) 0.0487(5) 0.0336(4) 0.0133(4) 0.0032(3) 0.0119(3)
Co2 0.0310(4) 0.0463(5) 0.0350(4) 0.0101(4) 0.0032(3) 0.0104(4)
F1 0.242(10) 0.242(17) 0.301(16) 0.215(15) 0.133(10) 0.029(10)
F2 0.297(14) 0.082(6) 0.164(7) 0.062(5) -0.079(9) 0.050(8)
F3 0.339(14) 0.122(7) 0.051(5) 0.039(5) -0.024(7) 0.041(7)
F1A 0.242(10) 0.242(17) 0.301(16) 0.215(15) 0.133(10) 0.029(10)
F2A 0.297(14) 0.082(6) 0.164(7) 0.062(5) -0.079(9) 0.050(8)
F3A 0.339(14) 0.122(7) 0.051(5) 0.039(5) -0.024(7) 0.041(7)
F4 0.073(3) 0.234(8) 0.132(4) 0.097(5) 0.008(3) -0.018(4)
F5 0.136(5) 0.092(5) 0.198(6) -0.012(5) -0.046(4) -0.034(4)
F6 0.058(3) 0.204(7) 0.225(6) 0.156(6) -0.033(3) -0.010(3)
F7 0.35(2) 0.187(13) 0.059(4) 0.031(6) -0.037(8) 0.159(15)
F8 0.195(9) 0.37(2) 0.090(6) 0.130(9) 0.082(6) 0.122(11)
F9 0.212(11) 0.146(9) 0.070(5) 0.008(5) -0.030(6) -0.014(7)
F7A 0.35(2) 0.187(13) 0.059(4) 0.031(6) -0.037(8) 0.159(15)
F8A 0.195(9) 0.37(2) 0.090(6) 0.130(9) 0.082(6) 0.122(11)
F9A 0.212(11) 0.146(9) 0.070(5) 0.008(5) -0.030(6) -0.014(7)
O1 0.050(2) 0.039(3) 0.051(2) 0.015(2) 0.0020(18) 0.012(2)
O2 0.094(3) 0.052(3) 0.048(3) 0.006(2) -0.004(2) 0.007(3)
O3 0.058(3) 0.080(4) 0.082(3) 0.047(3) -0.014(2) 0.006(2)
O4 0.050(2) 0.067(3) 0.050(3) 0.025(2) -0.0009(19) 0.000(2)
O5 0.066(3) 0.063(3) 0.040(2) 0.008(2) 0.003(2) 0.030(2)
O6 0.250(7) 0.133(6) 0.068(4) 0.047(4) 0.056(4) 0.143(6)
O1W 0.0336(19) 0.052(3) 0.056(2) 0.019(2) 0.0058(17) 0.0121(19)
O2W 0.044(2) 0.057(3) 0.031(2) 0.012(2) 0.0080(16) 0.014(2)
O3W 0.044(2) 0.049(3) 0.050(2) 0.020(2) 0.0048(18) 0.016(2)
O4W 0.0327(19) 0.057(3) 0.034(2) 0.009(2) 0.0027(15) 0.0115(19)
O5W 0.048(2) 0.050(3) 0.047(2) 0.008(2) 0.0037(18) 0.011(2)
O6W 0.055(2) 0.054(3) 0.044(2) 0.019(2) 0.0017(18) 0.011(2)
O7W 0.067(3) 0.060(3) 0.037(2) 0.006(2) 0.008(2) 0.001(2)
N1 0.031(2) 0.047(3) 0.036(3) 0.016(2) 0.0063(19) 0.015(2)
N2 0.026(2) 0.048(3) 0.035(3) 0.015(2) 0.0032(19) 0.010(2)
N3 0.037(2) 0.051(3) 0.041(3) 0.013(2) 0.009(2) 0.018(2)
N4 0.035(2) 0.059(4) 0.037(3) 0.014(2) 0.004(2) 0.014(2)
N5 0.046(3) 0.074(5) 0.113(5) 0.028(4) 0.006(3) 0.022(3)
N6 0.042(3) 0.060(4) 0.120(6) 0.018(4) 0.010(4) 0.015(3)
N7 0.128(5) 0.065(5) 0.048(4) 0.026(3) 0.039(4) 0.028(4)
C1 0.028(3) 0.053(4) 0.036(3) 0.016(3) 0.009(2) 0.008(3)
C2 0.024(3) 0.053(4) 0.033(3) 0.016(3) 0.000(2) 0.014(3)
C3 0.030(3) 0.026(3) 0.026(3) 0.008(2) 0.003(2) 0.007(2)
C4 0.034(3) 0.065(5) 0.040(3) 0.026(3) 0.010(2) 0.020(3)
C5 0.033(3) 0.052(4) 0.041(3) 0.024(3) 0.004(2) 0.018(3)
C6 0.030(3) 0.036(3) 0.029(3) 0.012(2) 0.007(2) 0.012(2)
C7 0.031(3) 0.057(4) 0.034(3) 0.018(3) 0.000(2) 0.017(3)
C8 0.036(3) 0.066(5) 0.031(3) 0.018(3) 0.008(2) 0.023(3)
C9 0.033(3) 0.088(5) 0.029(3) 0.025(3) 0.007(2) 0.025(3)
C10 0.029(3) 0.080(5) 0.032(3) 0.018(3) 0.005(2) 0.020(3)
C11 0.045(3) 0.077(5) 0.042(4) 0.025(3) 0.007(3) 0.023(3)
C12 0.043(3) 0.076(5) 0.039(3) 0.024(3) 0.013(3) 0.021(3)
C13 0.037(3) 0.040(4) 0.039(3) 0.008(3) 0.000(2) 0.012(3)
C14 0.035(3) 0.062(5) 0.048(4) 0.028(3) 0.005(3) 0.016(3)
C15 0.038(3) 0.071(5) 0.047(4) 0.029(3) 0.009(3) 0.019(3)
C16 0.031(3) 0.039(4) 0.035(3) 0.008(3) 0.002(2) 0.005(3)
C17 0.040(3) 0.091(6) 0.049(4) 0.032(4) 0.003(3) 0.021(3)
C18 0.039(3) 0.092(6) 0.041(3) 0.023(4) 0.007(3) 0.024(3)
C19 0.040(3) 0.069(5) 0.037(3) 0.020(3) 0.002(3) 0.018(3)
C20 0.039(3) 0.062(5) 0.038(3) 0.019(3) 0.011(3) 0.017(3)
C21 0.048(4) 0.049(5) 0.055(4) 0.023(4) 0.009(3) 0.021(3)
C22 0.196(11) 0.057(7) 0.091(7) 0.020(6) -0.033(7) -0.006(7)
C23 0.063(5) 0.068(6) 0.075(5) 0.014(4) -0.013(4) 0.019(4)
C24 0.050(4) 0.058(5) 0.064(4) 0.016(4) 0.007(3) 0.022(3)
C25 0.037(3) 0.030(4) 0.063(4) 0.003(3) -0.001(3) 0.009(3)
C26 0.041(4) 0.067(5) 0.086(5) 0.043(4) 0.015(3) 0.016(3)
C27 0.038(4) 0.102(7) 0.125(7) 0.059(6) 0.024(4) 0.020(4)
C28 0.037(3) 0.035(4) 0.056(4) 0.008(3) 0.004(3) 0.009(3)
C29 0.050(4) 0.070(5) 0.069(4) 0.023(4) 0.016(3) 0.017(3)
C30 0.048(4) 0.078(6) 0.089(6) 0.020(5) 0.026(4) 0.014(4)
C31 0.049(4) 0.096(7) 0.087(6) 0.026(5) -0.009(4) 0.016(4)
C32 0.033(3) 0.089(6) 0.064(4) 0.027(4) 0.010(3) 0.011(3)
C33 0.084(5) 0.067(6) 0.063(5) 0.019(4) 0.028(4) 0.011(4)
C34 0.082(5) 0.077(6) 0.054(4) 0.030(4) 0.010(4) 0.005(4)
C35 0.084(5) 0.049(4) 0.037(3) 0.014(3) 0.010(3) 0.006(4)
C36 0.113(6) 0.121(8) 0.058(5) 0.048(5) 0.028(4) 0.057(6)
C37 0.148(8) 0.139(10) 0.061(5) 0.049(6) 0.036(5) 0.079(7)
C38 0.051(4) 0.039(4) 0.070(5) 0.016(4) -0.005(3) 0.007(3)
C39 0.070(5) 0.096(7) 0.078(6) 0.050(5) -0.021(4) -0.022(5)
C40 0.091(5) 0.070(6) 0.035(4) 0.021(4) 0.018(3) 0.035(4)
C41 0.158(10) 0.068(7) 0.057(5) 0.010(5) 0.022(6) 0.047(8)
C42 0.054(6) 0.073(6) 0.049(5) 0.021(5) 0.008(6) -0.022(6)
C43 0.147(9) 0.069(8) 0.046(6) 0.033(5) -0.008(6) 0.001(7)
O7 0.094(5) 0.074(5) 0.040(3) 0.007(3) 0.002(3) -0.011(4)
O8 0.120(6) 0.080(5) 0.041(3) 0.024(3) 0.026(4) 0.002(5)
F10 0.178(8) 0.127(7) 0.128(7) 0.051(6) 0.050(6) -0.029(6)
F11 0.252(14) 0.107(8) 0.081(6) 0.025(5) -0.046(8) -0.081(8)
F12 0.247(11) 0.115(9) 0.185(11) 0.061(8) -0.011(8) 0.060(7)
C42A 0.054(6) 0.073(6) 0.049(5) 0.021(5) 0.008(6) -0.022(6)
C43A 0.147(9) 0.069(8) 0.046(6) 0.033(5) -0.008(6) 0.001(7)
O7A 0.094(5) 0.074(5) 0.040(3) 0.007(3) 0.002(3) -0.011(4)
O8A 0.120(6) 0.080(5) 0.041(3) 0.024(3) 0.026(4) 0.002(5)
F10A 0.27(5) 0.022(14) 0.16(3) 0.023(18) -0.02(3) 0.03(2)
F11A 0.252(14) 0.107(8) 0.081(6) 0.025(5) -0.046(8) -0.081(8)
F12A 0.10(2) 0.20(4) 0.16(5) 0.08(3) -0.05(2) -0.09(2)

loop_
_atom_type_symbol
_atom_type_description
_atom_type_scat_dispersion_real
_atom_type_scat_dispersion_imag
_atom_type_scat_source
C C 0.0033 0.0016 'International Tables Vol C Tables 4.2.6.8 and 6.1.1.4'
H H 0.0000 0.0000 'International Tables Vol C Tables 4.2.6.8 and 6.1.1.4'
N N 0.0061 0.0033 'International Tables Vol C Tables 4.2.6.8 and 6.1.1.4'
O O 0.0106 0.0060 'International Tables Vol C Tables 4.2.6.8 and 6.1.1.4'
F F 0.0171 0.0103 'International Tables Vol C Tables 4.2.6.8 and 6.1.1.4'
Co Co 0.3494 0.9721 'International Tables Vol C Tables 4.2.6.8 and 6.1.1.4'

loop_
_geom_angle_atom_site_label_1
_geom_angle_atom_site_label_2
_geom_angle_atom_site_label_3
_geom_angle
_geom_angle_site_symmetry_1
_geom_angle_site_symmetry_3
O1W Co1 O3W 177.54(14) . .
O1W Co1 O4W 93.53(15) . .
O3W Co1 O4W 88.87(16) . .
O1W Co1 O2W 89.75(16) . .
O3W Co1 O2W 87.87(16) . .
O4W Co1 O2W 176.27(16) . .
O1W Co1 N2 90.43(15) . 1_455
O3W Co1 N2 89.05(15) . 1_455
O4W Co1 N2 89.59(14) . 1_455
O2W Co1 N2 92.17(15) . 1_455
O1W Co1 N1 90.26(15) . .
O3W Co1 N1 90.39(16) . .
O4W Co1 N1 87.24(14) . .
O2W Co1 N1 90.97(15) . .
N2 Co1 N1 176.78(16) 1_455 .
O5W Co2 O7W 175.60(17) . .
O5W Co2 O1 94.09(17) . .
O7W Co2 O1 90.24(17) . .
O5W Co2 O6W 89.21(17) . .
O7W Co2 O6W 86.45(17) . .
O1 Co2 O6W 176.67(15) . .
O5W Co2 N4 90.67(16) . 1_455
O7W Co2 N4 88.53(17) . 1_455
O1 Co2 N4 90.42(16) . 1_455
O6W Co2 N4 89.12(17) . 1_455
O5W Co2 N3 88.61(16) . .
O7W Co2 N3 92.22(17) . .
O1 Co2 N3 89.21(16) . .
O6W Co2 N3 91.29(16) . .
N4 Co2 N3 179.2(2) 1_455 .
C21 O1 Co2 129.1(4) . .
C1 N1 C5 116.4(4) . .
C1 N1 Co1 122.2(3) . .
C5 N1 Co1 121.4(3) . .
C9 N2 C8 116.6(4) . .
C9 N2 Co1 123.0(3) . 1_655
C8 N2 Co1 120.5(3) . 1_655
C11 N3 C15 116.6(4) . .
C11 N3 Co2 122.9(4) . .
C15 N3 Co2 120.5(4) . .
C19 N4 C18 116.3(4) . .
C19 N4 Co2 123.3(3) . 1_655
C18 N4 Co2 120.4(4) . 1_655
C23 N5 C27 115.8(6) . .
C31 N6 C30 116.2(6) . .
C37 N7 C33 116.2(6) . .
N1 C1 C2 123.6(5) . .
C1 C2 C3 120.0(5) . .
C2 C3 C4 116.3(4) . .
C2 C3 C6 122.1(4) . .
C4 C3 C6 121.5(4) . .
C5 C4 C3 119.8(5) . .
N1 C5 C4 123.8(5) . .
C7 C6 C10 115.9(4) . .
C7 C6 C3 121.2(4) . .
C10 C6 C3 122.9(4) . .
C8 C7 C6 120.7(4) . .
N2 C8 C7 123.0(5) . .
N2 C9 C10 123.8(4) . .
C9 C10 C6 120.0(5) . .
N3 C11 C12 123.1(5) . .
C11 C12 C13 120.6(5) . .
C14 C13 C12 115.9(5) . .
C14 C13 C16 122.2(5) . .
C12 C13 C16 121.9(5) . .
C15 C14 C13 119.4(5) . .
N3 C15 C14 124.4(5) . .
C17 C16 C20 115.1(5) . .
C17 C16 C13 123.0(5) . .
C20 C16 C13 121.9(5) . .
C16 C17 C18 121.7(5) . .
N4 C18 C17 122.6(5) . .
N4 C19 C20 124.2(5) . .
C19 C20 C16 120.1(5) . .
O2 C21 O1 131.0(6) . .
O2 C21 C22 115.1(6) . .
O1 C21 C22 114.0(6) . .
F3 C22 F2 103.7(9) . .
F3 C22 F1 105.0(10) . .
F2 C22 F1 102.9(9) . .
F3 C22 F2A 121.2(19) . .
F2 C22 F2A 52.1(13) . .
F1 C22 F2A 51.7(15) . .
F3 C22 F3A 48.8(10) . .
F2 C22 F3A 72.5(16) . .
F1 C22 F3A 148.0(15) . .
F2A C22 F3A 120.5(19) . .
F3 C22 C21 119.0(8) . .
F2 C22 C21 115.2(10) . .
F1 C22 C21 109.5(9) . .
F2A C22 C21 119.7(17) . .
F3A C22 C21 100.6(13) . .
F3 C22 F1A 67(2) . .
F2 C22 F1A 139.8(19) . .
F1 C22 F1A 48.3(12) . .
F2A C22 F1A 97.5(16) . .
F3A C22 F1A 115.5(19) . .
C21 C22 F1A 102.3(19) . .
N5 C23 C24 124.4(7) . .
C23 C24 C25 119.7(6) . .
C26 C25 C24 116.5(5) . .
C26 C25 C28 122.5(5) . .
C24 C25 C28 121.0(5) . .
C25 C26 C27 119.7(6) . .
N5 C27 C26 123.5(6) . .
C29 C28 C32 116.2(5) . .
C29 C28 C25 122.8(5) . .
C32 C28 C25 120.9(5) . .
C30 C29 C28 120.5(6) . .
N6 C30 C29 122.8(6) . .
N6 C31 C32 124.4(7) . .
C31 C32 C28 119.8(6) . .
N7 C33 C34 123.5(7) . .
C35 C34 C33 119.8(7) . .
C36 C35 C34 116.1(6) . .
C36 C35 C35 122.0(8) . 2_775
C34 C35 C35 121.9(8) . 2_775
C35 C36 C37 120.3(8) . .
N7 C37 C36 124.1(8) . .
O4 C38 O3 129.1(6) . .
O4 C38 C39 115.8(6) . .
O3 C38 C39 115.1(6) . .
F5 C39 F6 105.3(7) . .
F5 C39 F4 104.3(7) . .
F6 C39 F4 107.4(9) . .
F5 C39 C38 112.5(9) . .
F6 C39 C38 113.4(7) . .
F4 C39 C38 113.2(6) . .
O5 C40 O6 129.6(6) . .
O5 C40 C41 117.1(7) . .
O6 C40 C41 113.3(7) . .
F9A C41 F9 139(2) . .
F9A C41 F7 47(3) . .
F9 C41 F7 104.6(14) . .
F9A C41 F8 64(3) . .
F9 C41 F8 103.4(11) . .
F7 C41 F8 100.7(13) . .
F9A C41 F8A 107(4) . .
F9 C41 F8A 61(3) . .
F7 C41 F8A 60(2) . .
F8 C41 F8A 146.7(15) . .
F9A C41 F7A 109(4) . .
F9 C41 F7A 72(2) . .
F7 C41 F7A 138.9(16) . .
F8 C41 F7A 45(2) . .
F8A C41 F7A 133(4) . .
F9A C41 C40 104(2) . .
F9 C41 C40 116.6(9) . .
F7 C41 C40 116.9(8) . .
F8 C41 C40 112.6(9) . .
F8A C41 C40 100.7(14) . .
F7A C41 C40 99.6(13) . .
O8 C42 O7 127.0(10) . .
O8 C42 C43 117.7(9) . .
O7 C42 C43 114.9(9) . .
F12 C43 F11 106.6(11) . .
F12 C43 F10 102.5(9) . .
F11 C43 F10 105.8(10) . .
F12 C43 C42 122.1(11) . .
F11 C43 C42 110.0(9) . .
F10 C43 C42 108.5(10) . .
O7A C42A O8A 127(3) . .
O7A C42A C43A 114(4) . .
O8A C42A C43A 117(4) . .
F12A C43A F10A 91.2(15) . .
F12A C43A F11A 89.8(14) . .
F10A C43A F11A 88.5(15) . .
F12A C43A C42A 160(4) . .
F10A C43A C42A 94(3) . .
F11A C43A C42A 109(3) . .

loop_
_geom_bond_atom_site_label_1
_geom_bond_atom_site_label_2
_geom_bond_distance
_geom_bond_site_symmetry_2
Co1 O1W 2.077(4) .
Co1 O3W 2.094(4) .
Co1 O4W 2.118(4) .
Co1 O2W 2.120(3) .
Co1 N2 2.175(4) 1_455
Co1 N1 2.176(4) .
Co2 O5W 2.054(4) .
Co2 O7W 2.088(4) .
Co2 O1 2.095(4) .
Co2 O6W 2.120(4) .
Co2 N4 2.160(4) 1_455
Co2 N3 2.175(4) .
F1 C22 1.345(12) .
F2 C22 1.333(11) .
F3 C22 1.315(9) .
F1A C22 1.49(2) .
F2A C22 1.372(19) .
F3A C22 1.477(19) .
F4 C39 1.308(8) .
F5 C39 1.285(11) .
F6 C39 1.286(9) .
F7 C41 1.251(12) .
F8 C41 1.299(13) .
F9 C41 1.243(12) .
F7A C41 1.45(4) .
F8A C41 1.41(4) .
F9A C41 1.22(6) .
O1 C21 1.241(7) .
O2 C21 1.231(7) .
O3 C38 1.251(7) .
O4 C38 1.237(7) .
O5 C40 1.216(8) .
O6 C40 1.234(8) .
N1 C1 1.333(6) .
N1 C5 1.341(6) .
N2 C9 1.316(6) .
N2 C8 1.341(6) .
N2 Co1 2.175(4) 1_655
N3 C11 1.326(6) .
N3 C15 1.326(6) .
N4 C19 1.329(6) .
N4 C18 1.336(6) .
N4 Co2 2.160(4) 1_655
N5 C23 1.321(8) .
N5 C27 1.333(8) .
N6 C31 1.318(8) .
N6 C30 1.339(8) .
N7 C37 1.312(9) .
N7 C33 1.327(8) .
C1 C2 1.382(6) .
C2 C3 1.390(6) .
C3 C4 1.393(6) .
C3 C6 1.475(6) .
C4 C5 1.375(6) .
C6 C7 1.375(6) .
C6 C10 1.387(6) .
C7 C8 1.373(6) .
C9 C10 1.378(6) .
C11 C12 1.378(7) .
C12 C13 1.394(7) .
C13 C14 1.387(7) .
C13 C16 1.471(7) .
C14 C15 1.382(6) .
C16 C17 1.374(7) .
C16 C20 1.397(6) .
C17 C18 1.383(7) .
C19 C20 1.377(7) .
C21 C22 1.485(11) .
C23 C24 1.356(8) .
C24 C25 1.383(8) .
C25 C26 1.367(7) .
C25 C28 1.485(7) .
C26 C27 1.376(8) .
C28 C29 1.373(7) .
C28 C32 1.386(7) .
C29 C30 1.370(8) .
C31 C32 1.360(8) .
C33 C34 1.381(8) .
C34 C35 1.381(9) .
C35 C36 1.368(9) .
C35 C35 1.490(11) 2_775
C36 C37 1.373(9) .
C38 C39 1.527(9) .
C40 C41 1.534(11) .
C42 O8 1.226(11) .
C42 O7 1.230(11) .
C42 C43 1.515(12) .
C43 F12 1.302(12) .
C43 F11 1.304(11) .
C43 F10 1.330(11) .
C42A O7A 0.98(4) .
C42A O8A 1.11(4) .
C42A C43A 1.49(2) .
C43A F12A 1.45(2) .
C43A F10A 1.47(2) .
C43A F11A 1.48(2) .

loop_
_geom_hbond_atom_site_label_D
_geom_hbond_atom_site_label_H
_geom_hbond_atom_site_label_A
_geom_hbond_distance_DH
_geom_hbond_distance_HA
_geom_hbond_distance_DA
_geom_hbond_angle_DHA
_geom_hbond_site_symmetry_A
O1W H1W1 N5 0.91 1.93 2.817(7) 163.6 .
O1W H2W1 N6 0.92 2.07 2.709(6) 125.8 1_455
O2W H2W2 O2 0.85(2) 1.93(3) 2.761(6) 168(12) 1_455
O2W H1W2 N7 0.85(2) 1.93(5) 2.744(7) 161(11) 1_455
O3W H1W3 O5 0.85(2) 1.93(4) 2.764(5) 165(12) 1_465
O3W H2W3 O3 0.86(2) 1.83(3) 2.676(5) 171(12) 2_676
O4W H1W4 O4 0.85(2) 2.01(7) 2.759(5) 146(10) 1_455
O4W H2W4 O4 0.85(2) 1.98(6) 2.777(5) 155(12) 2_676
O5W H2W5 O2 0.85(2) 2.25(9) 2.824(6) 125(10) .
O5W H1W5 O6 0.85(2) 1.82(5) 2.639(6) 159(12) .
O6W H1W6 O7 0.86(2) 1.92(5) 2.743(7) 158(12) 2_656
O6W H2W6 O5 0.86(2) 1.86(3) 2.715(5) 169(13) .
O7W H1W7 O7A 0.86(2) 1.90(8) 2.65(3) 145(13) 2_656
O7W H1W7 O8 0.86(2) 1.96(4) 2.812(8) 167(12) 2_656
O7W H2W7 O8 0.86(2) 1.90(6) 2.704(7) 154(12) 1_554
O7W H2W7 O7A 0.86(2) 1.95(7) 2.71(3) 145(10) 1_554
